data_1517270
loop_
_publ_author_name
'Lippert, Cameron A.'
'Liu, Kun'
'Sarma, Moushumi'
'Parkin, Sean R.'
'Remias, Joseph E.'
'Brandewie, Christine M.'
'Odom, Susan A.'
'Liu, Kunlei'

_publ_section_title
;
 Improving carbon capture from power plant emissions with zinc- and
 cobalt-based catalysts
;
_journal_issue 10
_journal_name_full 'Catal. Sci. Technol.'
_journal_page_first 3620
_journal_paper_doi 10.1039/C4CY00766B
_journal_volume 4
_journal_year 2014
_chemical_formula_moiety 'C54 H46 Cl4 N2 O2 P2 Zn2, C5 H5 N, C2 H3 N'
_chemical_formula_sum 'C61 H54 Cl4 N4 O2 P2 Zn2'
_chemical_formula_weight 1209.56
_chemical_name_systematic
;
 ?
;
_space_group_crystal_system orthorhombic
_space_group_IT_number 19
_space_group_name_Hall 'P 2ac 2ab'
_space_group_name_H-M_alt 'P 21 21 21'
_symmetry_space_group_name_Hall 'P 2ac 2ab'
_symmetry_space_group_name_H-M 'P 21 21 21'
_atom_sites_solution_hydrogens geom
_audit_creation_method SHELXL-2013
_cell_angle_alpha 90
_cell_angle_beta 90
_cell_angle_gamma 90
_cell_formula_units_Z 4
_cell_length_a 12.4064(2)
_cell_length_b 17.4016(3)
_cell_length_c 25.8891(5)
_cell_measurement_reflns_used 9537
_cell_measurement_temperature 90.0(2)
_cell_measurement_theta_max 68.35
_cell_measurement_theta_min 3.06
_cell_volume 5589.23(17)
_computing_cell_refinement 'APEX2 (Bruker-AXS, 2006)'
_computing_data_collection 'APEX2 (Bruker-AXS, 2006)'
_computing_data_reduction 'APEX2 (Bruker-AXS, 2006)'
_computing_molecular_graphics 'XP in SHELXTL (Sheldrick, 2008)'
_computing_publication_material 'SHELX (Sheldrick, 2008) and local procedures'
_computing_structure_refinement 'SHELXL-2013 (Sheldrick, 2013)'
_computing_structure_solution 'SHELXS-97 (Sheldrick, 2008)'
_diffrn_ambient_temperature 90.0(2)
_diffrn_detector_area_resol_mean 5.6
_diffrn_measured_fraction_theta_full 0.984
_diffrn_measured_fraction_theta_max 0.980
_diffrn_measurement_device_type 'Bruker X8 Proteum diffractometer'
_diffrn_measurement_method '\f and \w scans'
_diffrn_radiation_type CuK\a
_diffrn_radiation_wavelength 1.54178
_diffrn_reflns_av_R_equivalents 0.0381
_diffrn_reflns_av_unetI/netI 0.0246
_diffrn_reflns_Laue_measured_fraction_full 0.984
_diffrn_reflns_Laue_measured_fraction_max 0.980
_diffrn_reflns_limit_h_max 6
_diffrn_reflns_limit_h_min -14
_diffrn_reflns_limit_k_max 20
_diffrn_reflns_limit_k_min -20
_diffrn_reflns_limit_l_max 30
_diffrn_reflns_limit_l_min -31
_diffrn_reflns_number 65905
_diffrn_reflns_point_group_measured_fraction_full 0.980
_diffrn_reflns_point_group_measured_fraction_max 0.974
_diffrn_reflns_theta_full 67.679
_diffrn_reflns_theta_max 68.341
_diffrn_reflns_theta_min 3.060
_diffrn_source 'fine-focus rotating anode'
_exptl_absorpt_coefficient_mu 3.730
_exptl_absorpt_correction_T_max 0.8643
_exptl_absorpt_correction_T_min 0.7089
_exptl_absorpt_correction_type multi-scan
_exptl_absorpt_process_details 'SADABS (Sheldrick, 2013)'
_exptl_crystal_colour yellow
_exptl_crystal_density_diffrn 1.437
_exptl_crystal_description rod
_exptl_crystal_F_000 2488
_exptl_crystal_size_max 0.120
_exptl_crystal_size_mid 0.040
_exptl_crystal_size_min 0.030
_refine_diff_density_max 0.474
_refine_diff_density_min -0.368
_refine_diff_density_rms 0.076
_refine_ls_abs_structure_details
;
 Flack x determined using 4301 quotients [(I+)-(I-)]/[(I+)+(I-)]
 (Parsons and Flack (2004), Acta Cryst. A60, s61).
;
_refine_ls_abs_structure_Flack 0.011(3)
_refine_ls_extinction_method none
_refine_ls_goodness_of_fit_ref 1.044
_refine_ls_hydrogen_treatment constr
_refine_ls_matrix_type full
_refine_ls_number_parameters 677
_refine_ls_number_reflns 9999
_refine_ls_number_restraints 0
_refine_ls_restrained_S_all 1.044
_refine_ls_R_factor_all 0.0341
_refine_ls_R_factor_gt 0.0332
_refine_ls_shift/su_max 0.001
_refine_ls_shift/su_mean 0.000
_refine_ls_structure_factor_coef Fsqd
_refine_ls_weighting_details 'w=1/[\s^2^(Fo^2^)+(0.0565P)^2^+4.9851P] where P=(Fo^2^+2Fc^2^)/3'
_refine_ls_weighting_scheme calc
_refine_ls_wR_factor_gt 0.0918
_refine_ls_wR_factor_ref 0.0928
_reflns_Friedel_coverage 0.797
_reflns_Friedel_fraction_full 0.975
_reflns_Friedel_fraction_max 0.966
_reflns_number_gt 9769
_reflns_number_total 9999
_reflns_threshold_expression 'I > 2\s(I)'
_cod_data_source_file c4cy00766b3.cif
_cod_data_source_block x13195
_cod_depositor_comments 'Adding full bibliography for 1517270.cif.'
_cod_database_code 1517270
_shelx_space_group_comment
;
The symmetry employed for this shelxl refinement is uniquely defined
by the following loop, which should always be used as a source of
symmetry information in preference to the above space-group names.
They are only intended as comments.
;
_shelx_estimated_absorpt_t_min 0.663
_shelx_estimated_absorpt_t_max 0.896
_shelxl_version_number 2013-4

loop_
_space_group_symop_operation_xyz
'x, y, z'
'-x+1/2, -y, z+1/2'
'-x, y+1/2, -z+1/2'
'x+1/2, -y+1/2, -z'

loop_
_atom_site_label
_atom_site_type_symbol
_atom_site_fract_x
_atom_site_fract_y
_atom_site_fract_z
_atom_site_U_iso_or_equiv
_atom_site_adp_type
_atom_site_occupancy
_atom_site_site_symmetry_order
_atom_site_calc_flag
_atom_site_refinement_flags_posn
_atom_site_refinement_flags_adp
Zn1 Zn 0.28492(4) 0.31094(3) 0.37973(2) 0.02348(14) Uani 1 1 d . .
Zn2 Zn -0.03003(4) 0.56989(3) 0.43296(2) 0.02052(13) Uani 1 1 d . .
Cl1 Cl 0.25381(8) 0.21197(6) 0.32626(4) 0.0288(2) Uani 1 1 d . .
Cl2 Cl 0.39298(8) 0.40223(7) 0.34531(5) 0.0323(2) Uani 1 1 d . .
Cl3 Cl -0.12058(8) 0.48124(6) 0.47765(4) 0.0294(2) Uani 1 1 d . .
Cl4 Cl -0.11987(8) 0.61732(6) 0.36481(4) 0.0276(2) Uani 1 1 d . .
P1 P 0.12949(9) 0.32595(7) 0.67785(4) 0.0258(2) Uani 1 1 d . .
P2 P 0.52215(8) 0.61565(6) 0.58932(4) 0.01658(19) Uani 1 1 d . .
N1 N 0.1471(3) 0.3593(2) 0.40811(13) 0.0209(7) Uani 1 1 d . .
N2 N 0.1159(3) 0.5334(2) 0.40578(12) 0.0188(7) Uani 1 1 d . .
O1 O 0.3330(2) 0.26925(19) 0.44556(12) 0.0278(7) Uani 1 1 d . .
O2 O 0.0312(2) 0.64675(17) 0.47848(11) 0.0218(6) Uani 1 1 d . .
C1 C 0.2748(3) 0.2651(2) 0.48639(16) 0.0231(9) Uani 1 1 d . .
C2 C 0.3108(4) 0.2190(3) 0.52792(18) 0.0280(9) Uani 1 1 d . .
H2A H 0.3760 0.1909 0.5240 0.034 Uiso 1 1 calc R U
C3 C 0.2553(4) 0.2133(3) 0.57363(18) 0.0301(10) Uani 1 1 d . .
H3A H 0.2823 0.1808 0.6001 0.036 Uiso 1 1 calc R U
C4 C 0.1599(4) 0.2543(3) 0.58229(17) 0.0279(10) Uani 1 1 d . .
C5 C 0.1210(3) 0.2991(3) 0.54246(17) 0.0263(9) Uani 1 1 d . .
H5A H 0.0560 0.3269 0.5475 0.032 Uiso 1 1 calc R U
C6 C 0.1744(3) 0.3049(2) 0.49458(16) 0.0222(8) Uani 1 1 d . .
C7 C 0.1190(3) 0.3498(2) 0.45554(16) 0.0213(8) Uani 1 1 d . .
H7A H 0.0548 0.3750 0.4662 0.026 Uiso 1 1 calc R U
C8 C 0.0748(3) 0.4031(2) 0.37430(16) 0.0215(8) Uani 1 1 d . .
H8A H 0.0040 0.4089 0.3915 0.026 Uiso 1 1 calc R U
H8B H 0.0634 0.3739 0.3419 0.026 Uiso 1 1 calc R U
C9 C 0.1190(3) 0.4821(2) 0.36126(15) 0.0209(8) Uani 1 1 d . .
H9A H 0.1944 0.4770 0.3491 0.025 Uiso 1 1 calc R U
H9B H 0.0761 0.5047 0.3328 0.025 Uiso 1 1 calc R U
C10 C 0.2049(3) 0.5574(2) 0.42513(15) 0.0211(8) Uani 1 1 d . .
H10A H 0.2691 0.5386 0.4097 0.025 Uiso 1 1 calc R U
C11 C 0.2182(3) 0.6104(2) 0.46829(15) 0.0189(8) Uani 1 1 d . .
C12 C 0.3247(3) 0.6218(2) 0.48539(15) 0.0193(8) Uani 1 1 d . .
H12A H 0.3816 0.5956 0.4683 0.023 Uiso 1 1 calc R U
C13 C 0.3493(3) 0.6699(2) 0.52632(15) 0.0187(8) Uani 1 1 d . .
C14 C 0.2653(3) 0.7115(2) 0.54913(15) 0.0214(8) Uani 1 1 d . .
H14A H 0.2806 0.7462 0.5765 0.026 Uiso 1 1 calc R U
C15 C 0.1605(3) 0.7026(2) 0.53230(16) 0.0205(8) Uani 1 1 d . .
H15A H 0.1053 0.7317 0.5484 0.025 Uiso 1 1 calc R U
C16 C 0.1322(3) 0.6516(2) 0.49190(15) 0.0195(8) Uani 1 1 d . .
C17 C 0.1002(4) 0.2484(3) 0.63352(18) 0.0324(10) Uani 1 1 d . .
H17A H 0.1194 0.1990 0.6502 0.039 Uiso 1 1 calc R U
H17B H 0.0217 0.2476 0.6266 0.039 Uiso 1 1 calc R U
C18 C 0.2697(4) 0.3278(3) 0.69669(18) 0.0288(9) Uani 1 1 d . .
C19 C 0.3508(4) 0.3307(3) 0.6594(2) 0.0335(10) Uani 1 1 d . .
H19A H 0.3329 0.3326 0.6237 0.040 Uiso 1 1 calc R U
C20 C 0.4583(4) 0.3308(3) 0.6749(3) 0.0428(13) Uani 1 1 d . .
H20A H 0.5140 0.3314 0.6497 0.051 Uiso 1 1 calc R U
C21 C 0.4841(4) 0.3302(3) 0.7265(3) 0.0532(17) Uani 1 1 d . .
H21A H 0.5576 0.3299 0.7367 0.064 Uiso 1 1 calc R U
C22 C 0.4052(5) 0.3300(3) 0.7629(2) 0.0500(16) Uani 1 1 d . .
H22A H 0.4242 0.3312 0.7985 0.060 Uiso 1 1 calc R U
C23 C 0.2966(4) 0.3281(3) 0.7489(2) 0.0378(12) Uani 1 1 d . .
H23A H 0.2419 0.3271 0.7745 0.045 Uiso 1 1 calc R U
C24 C 0.0464(4) 0.3180(3) 0.73465(18) 0.0357(11) Uani 1 1 d . .
C25 C 0.0373(6) 0.3813(4) 0.7664(2) 0.0554(17) Uani 1 1 d . .
H25A H 0.0726 0.4278 0.7571 0.066 Uiso 1 1 calc R U
C26 C -0.0214(7) 0.3784(5) 0.8108(3) 0.071(2) Uani 1 1 d . .
H26A H -0.0231 0.4210 0.8337 0.085 Uiso 1 1 calc R U
C27 C -0.0785(5) 0.3121(5) 0.8218(2) 0.0595(18) Uani 1 1 d . .
H27A H -0.1250 0.3109 0.8509 0.071 Uiso 1 1 calc R U
C28 C -0.0687(4) 0.2474(4) 0.7910(2) 0.0508(17) Uani 1 1 d . .
H28A H -0.1050 0.2013 0.8000 0.061 Uiso 1 1 calc R U
C29 C -0.0050(4) 0.2502(4) 0.7464(2) 0.0407(13) Uani 1 1 d . .
H29A H 0.0026 0.2064 0.7248 0.049 Uiso 1 1 calc R U
C30 C 0.0939(3) 0.4140(3) 0.64679(16) 0.0277(10) Uani 1 1 d . .
C31 C 0.1693(4) 0.4694(3) 0.6344(2) 0.0357(11) Uani 1 1 d . .
H31A H 0.2426 0.4624 0.6440 0.043 Uiso 1 1 calc R U
C32 C 0.1384(4) 0.5349(3) 0.6081(2) 0.0426(13) Uani 1 1 d . .
H32A H 0.1906 0.5729 0.5997 0.051 Uiso 1 1 calc R U
C33 C 0.0330(4) 0.5453(4) 0.5939(2) 0.0421(13) Uani 1 1 d . .
H33A H 0.0123 0.5900 0.5752 0.051 Uiso 1 1 calc R U
C34 C -0.0429(4) 0.4910(4) 0.6068(2) 0.0415(13) Uani 1 1 d . .
H34A H -0.1161 0.4989 0.5974 0.050 Uiso 1 1 calc R U
C35 C -0.0139(4) 0.4243(3) 0.63364(19) 0.0361(11) Uani 1 1 d . .
H35A H -0.0666 0.3870 0.6426 0.043 Uiso 1 1 calc R U
C36 C 0.4649(3) 0.6822(2) 0.54268(15) 0.0206(8) Uani 1 1 d . .
H36A H 0.4708 0.7347 0.5572 0.025 Uiso 1 1 calc R U
H36B H 0.5104 0.6807 0.5113 0.025 Uiso 1 1 calc R U
C37 C 0.5223(3) 0.5193(2) 0.56511(16) 0.0218(8) Uani 1 1 d . .
C38 C 0.4241(4) 0.4859(3) 0.55271(17) 0.0258(9) Uani 1 1 d . .
H38A H 0.3590 0.5131 0.5590 0.031 Uiso 1 1 calc R U
C39 C 0.4208(5) 0.4132(3) 0.5313(2) 0.0399(12) Uani 1 1 d . .
H39A H 0.3537 0.3907 0.5221 0.048 Uiso 1 1 calc R U
C40 C 0.5159(5) 0.3735(3) 0.5232(3) 0.0584(18) Uani 1 1 d . .
H40A H 0.5142 0.3240 0.5077 0.070 Uiso 1 1 calc R U
C41 C 0.6123(5) 0.4052(4) 0.5376(3) 0.069(2) Uani 1 1 d . .
H41A H 0.6767 0.3763 0.5335 0.082 Uiso 1 1 calc R U
C42 C 0.6174(4) 0.4790(3) 0.5579(3) 0.0432(13) Uani 1 1 d . .
H42A H 0.6848 0.5014 0.5667 0.052 Uiso 1 1 calc R U
C43 C 0.4463(3) 0.6166(2) 0.64843(15) 0.0195(8) Uani 1 1 d . .
C44 C 0.4270(4) 0.5491(3) 0.67492(17) 0.0266(9) Uani 1 1 d . .
H44A H 0.4569 0.5021 0.6629 0.032 Uiso 1 1 calc R U
C45 C 0.3637(4) 0.5500(3) 0.71929(17) 0.0336(11) Uani 1 1 d . .
H45A H 0.3498 0.5037 0.7375 0.040 Uiso 1 1 calc R U
C46 C 0.3212(4) 0.6187(3) 0.73676(17) 0.0321(11) Uani 1 1 d . .
H46A H 0.2762 0.6193 0.7664 0.039 Uiso 1 1 calc R U
C47 C 0.3440(3) 0.6865(3) 0.71115(17) 0.0297(10) Uani 1 1 d . .
H47A H 0.3173 0.7338 0.7243 0.036 Uiso 1 1 calc R U
C48 C 0.4054(3) 0.6860(3) 0.66670(16) 0.0234(8) Uani 1 1 d . .
H48A H 0.4196 0.7325 0.6487 0.028 Uiso 1 1 calc R U
C49 C 0.6573(3) 0.6482(2) 0.59953(15) 0.0194(8) Uani 1 1 d . .
C50 C 0.7248(3) 0.6550(2) 0.55674(16) 0.0224(8) Uani 1 1 d . .
H50A H 0.6998 0.6402 0.5235 0.027 Uiso 1 1 calc R U
C51 C 0.8288(3) 0.6837(3) 0.56281(17) 0.0241(8) Uani 1 1 d . .
H51A H 0.8749 0.6889 0.5337 0.029 Uiso 1 1 calc R U
C52 C 0.8643(3) 0.7044(3) 0.61095(19) 0.0314(10) Uani 1 1 d . .
H52A H 0.9352 0.7242 0.6150 0.038 Uiso 1 1 calc R U
C53 C 0.7986(3) 0.6971(3) 0.65380(18) 0.0339(11) Uani 1 1 d . .
H53A H 0.8245 0.7114 0.6870 0.041 Uiso 1 1 calc R U
C54 C 0.6939(3) 0.6684(3) 0.64811(17) 0.0269(9) Uani 1 1 d . .
H54A H 0.6483 0.6629 0.6774 0.032 Uiso 1 1 calc R U
N1A N 0.5920(4) 0.6019(3) 0.44209(17) 0.0420(10) Uani 1 1 d . .
C1A C 0.6190(4) 0.5461(3) 0.42397(19) 0.0380(12) Uani 1 1 d . .
C2A C 0.6545(5) 0.4763(4) 0.3989(3) 0.0529(16) Uani 1 1 d . .
H2A1 H 0.5915 0.4467 0.3877 0.079 Uiso 1 1 calc R U
H2A2 H 0.6971 0.4456 0.4232 0.079 Uiso 1 1 calc R U
H2A3 H 0.6988 0.4893 0.3688 0.079 Uiso 1 1 calc R U
N1P N 0.2033(4) 0.1246(3) 0.7203(2) 0.0530(13) Uani 1 1 d . .
C1P C 0.1500(6) 0.0685(5) 0.7435(3) 0.0621(18) Uani 1 1 d . .
H1PB H 0.0743 0.0727 0.7482 0.075 Uiso 1 1 calc R U
C2P C 0.2044(7) 0.0026(5) 0.7613(3) 0.070(2) Uani 1 1 d . .
H2PA H 0.1646 -0.0367 0.7782 0.084 Uiso 1 1 calc R U
C3P C 0.3071(7) -0.0055(5) 0.7553(3) 0.072(2) Uani 1 1 d . .
H3PA H 0.3436 -0.0503 0.7668 0.086 Uiso 1 1 calc R U
C4P C 0.3632(6) 0.0557(5) 0.7307(3) 0.0641(18) Uani 1 1 d . .
H4PA H 0.4390 0.0531 0.7257 0.077 Uiso 1 1 calc R U
C5P C 0.3069(5) 0.1177(4) 0.7144(2) 0.0493(14) Uani 1 1 d . .
H5PA H 0.3450 0.1583 0.6980 0.059 Uiso 1 1 calc R U

loop_
_atom_site_aniso_label
_atom_site_aniso_U_11
_atom_site_aniso_U_22
_atom_site_aniso_U_33
_atom_site_aniso_U_23
_atom_site_aniso_U_13
_atom_site_aniso_U_12
Zn1 0.0194(3) 0.0257(3) 0.0254(3) -0.0032(2) -0.0018(2) 0.0035(2)
Zn2 0.0166(3) 0.0188(3) 0.0261(3) -0.0009(2) -0.0002(2) 0.0012(2)
Cl1 0.0298(5) 0.0292(6) 0.0275(5) -0.0056(4) -0.0010(4) 0.0013(4)
Cl2 0.0214(5) 0.0318(6) 0.0438(6) 0.0001(5) 0.0011(4) -0.0011(4)
Cl3 0.0269(5) 0.0246(5) 0.0367(5) 0.0030(4) 0.0048(4) -0.0039(4)
Cl4 0.0261(5) 0.0276(5) 0.0291(5) 0.0031(4) -0.0049(4) 0.0047(4)
P1 0.0217(5) 0.0314(6) 0.0243(5) 0.0063(4) -0.0036(4) -0.0040(4)
P2 0.0141(4) 0.0159(5) 0.0197(4) -0.0022(4) 0.0000(3) -0.0004(4)
N1 0.0193(16) 0.0199(18) 0.0233(17) -0.0037(13) -0.0045(13) 0.0030(13)
N2 0.0174(16) 0.0195(17) 0.0194(16) -0.0014(13) -0.0019(13) 0.0029(13)
O1 0.0280(16) 0.0289(17) 0.0265(16) -0.0036(13) -0.0044(12) 0.0076(12)
O2 0.0154(13) 0.0208(15) 0.0291(15) -0.0048(11) -0.0037(11) 0.0018(11)
C1 0.027(2) 0.014(2) 0.028(2) -0.0046(16) -0.0087(17) -0.0029(16)
C2 0.029(2) 0.018(2) 0.036(2) 0.0005(18) -0.0094(18) 0.0014(17)
C3 0.041(3) 0.016(2) 0.033(2) 0.0057(17) -0.0149(19) -0.0062(18)
C4 0.032(2) 0.024(2) 0.028(2) 0.0031(17) -0.0069(17) -0.0100(18)
C5 0.022(2) 0.027(2) 0.030(2) -0.0006(17) -0.0054(17) -0.0084(17)
C6 0.025(2) 0.018(2) 0.024(2) -0.0013(16) -0.0065(16) -0.0020(16)
C7 0.0188(19) 0.019(2) 0.026(2) -0.0031(16) -0.0048(16) -0.0003(15)
C8 0.0179(18) 0.028(2) 0.0189(19) -0.0052(16) -0.0045(15) 0.0034(16)
C9 0.0203(19) 0.023(2) 0.0192(18) -0.0029(15) -0.0023(15) 0.0048(16)
C10 0.0204(19) 0.023(2) 0.0204(19) -0.0021(16) 0.0013(15) 0.0039(16)
C11 0.0183(18) 0.019(2) 0.0200(18) 0.0007(15) -0.0017(15) 0.0019(15)
C12 0.0177(18) 0.017(2) 0.0231(19) 0.0023(15) 0.0000(15) 0.0028(15)
C13 0.0179(18) 0.016(2) 0.0223(18) 0.0011(15) -0.0029(15) -0.0025(14)
C14 0.026(2) 0.019(2) 0.0190(18) -0.0016(15) -0.0025(15) -0.0012(16)
C15 0.0191(19) 0.020(2) 0.0229(19) -0.0017(15) -0.0009(15) 0.0033(15)
C16 0.0187(19) 0.017(2) 0.0228(19) 0.0012(15) 0.0007(15) 0.0027(15)
C17 0.035(2) 0.031(3) 0.031(2) 0.0065(19) -0.0077(19) -0.014(2)
C18 0.027(2) 0.023(2) 0.036(2) 0.0044(18) -0.0083(18) -0.0021(18)
C19 0.027(2) 0.023(2) 0.050(3) -0.003(2) -0.001(2) -0.0029(18)
C20 0.022(2) 0.028(3) 0.079(4) -0.001(3) -0.004(2) 0.0003(19)
C21 0.028(3) 0.035(3) 0.097(5) 0.025(3) -0.020(3) -0.005(2)
C22 0.050(3) 0.040(3) 0.060(3) 0.022(3) -0.034(3) -0.013(3)
C23 0.038(3) 0.034(3) 0.042(3) 0.014(2) -0.013(2) -0.008(2)
C24 0.027(2) 0.053(3) 0.027(2) 0.012(2) -0.0043(18) 0.006(2)
C25 0.076(4) 0.052(4) 0.037(3) 0.014(3) 0.014(3) 0.022(3)
C26 0.107(6) 0.056(5) 0.049(4) 0.017(3) 0.028(4) 0.029(4)
C27 0.047(3) 0.090(5) 0.042(3) 0.018(3) 0.013(3) 0.029(3)
C28 0.023(2) 0.088(5) 0.041(3) 0.023(3) -0.008(2) -0.007(3)
C29 0.021(2) 0.068(4) 0.033(3) 0.007(2) -0.0091(18) -0.005(2)
C30 0.022(2) 0.039(3) 0.022(2) 0.0066(18) -0.0018(16) 0.0034(18)
C31 0.024(2) 0.037(3) 0.045(3) 0.010(2) -0.0039(19) 0.000(2)
C32 0.028(2) 0.040(3) 0.060(3) 0.015(2) 0.006(2) 0.006(2)
C33 0.031(3) 0.053(3) 0.042(3) 0.022(2) 0.008(2) 0.014(2)
C34 0.023(2) 0.060(4) 0.042(3) 0.015(2) 0.001(2) 0.012(2)
C35 0.022(2) 0.050(3) 0.036(3) 0.013(2) 0.0000(18) -0.003(2)
C36 0.0173(18) 0.020(2) 0.0247(19) 0.0031(16) -0.0032(15) -0.0033(16)
C37 0.0210(19) 0.020(2) 0.025(2) -0.0030(16) 0.0043(17) -0.0005(16)
C38 0.028(2) 0.019(2) 0.031(2) -0.0017(17) -0.0013(17) -0.0030(17)
C39 0.049(3) 0.025(3) 0.046(3) -0.011(2) -0.002(2) -0.010(2)
C40 0.070(4) 0.023(3) 0.082(4) -0.026(3) 0.030(4) -0.009(3)
C41 0.052(4) 0.028(3) 0.126(6) -0.022(3) 0.045(4) 0.002(3)
C42 0.025(2) 0.024(3) 0.081(4) -0.013(3) 0.016(2) -0.001(2)
C43 0.0133(17) 0.024(2) 0.0209(19) -0.0038(16) -0.0022(14) -0.0018(15)
C44 0.032(2) 0.025(2) 0.022(2) -0.0044(17) -0.0002(17) -0.0015(17)
C45 0.040(3) 0.039(3) 0.023(2) 0.0031(19) 0.0019(19) -0.011(2)
C46 0.027(2) 0.052(3) 0.018(2) -0.0051(19) 0.0051(16) -0.006(2)
C47 0.020(2) 0.040(3) 0.030(2) -0.015(2) 0.0000(16) 0.0049(19)
C48 0.0190(19) 0.024(2) 0.027(2) -0.0036(17) -0.0016(15) -0.0003(16)
C49 0.0156(18) 0.018(2) 0.025(2) -0.0009(15) -0.0005(15) 0.0006(14)
C50 0.022(2) 0.022(2) 0.023(2) -0.0015(15) -0.0027(16) 0.0010(16)
C51 0.0171(19) 0.024(2) 0.031(2) 0.0030(18) 0.0005(16) -0.0010(16)
C52 0.0154(19) 0.036(3) 0.043(3) -0.007(2) -0.0022(18) -0.0033(17)
C53 0.021(2) 0.052(3) 0.029(2) -0.017(2) -0.0061(18) 0.000(2)
C54 0.020(2) 0.035(3) 0.026(2) -0.0048(18) 0.0025(16) -0.0008(18)
N1A 0.044(2) 0.043(3) 0.039(2) -0.011(2) 0.0036(19) -0.001(2)
C1A 0.031(2) 0.047(3) 0.036(3) -0.008(2) -0.005(2) -0.005(2)
C2A 0.045(3) 0.048(4) 0.065(4) -0.022(3) -0.019(3) 0.007(3)
N1P 0.047(3) 0.065(4) 0.046(3) 0.011(2) -0.005(2) 0.000(3)
C1P 0.048(3) 0.074(5) 0.065(4) 0.013(4) -0.004(3) -0.002(3)
C2P 0.081(5) 0.062(5) 0.067(4) 0.011(3) -0.007(4) -0.011(4)
C3P 0.089(6) 0.063(5) 0.063(4) 0.002(4) -0.004(4) 0.039(4)
C4P 0.063(4) 0.074(5) 0.056(4) -0.001(3) 0.009(3) 0.014(4)
C5P 0.051(3) 0.061(4) 0.036(3) 0.000(3) 0.000(2) 0.006(3)

loop_
_atom_type_symbol
_atom_type_description
_atom_type_scat_dispersion_real
_atom_type_scat_dispersion_imag
_atom_type_scat_source
C C 0.0181 0.0091 'International Tables Vol C Tables 4.2.6.8 and 6.1.1.4'
H H 0.0000 0.0000 'International Tables Vol C Tables 4.2.6.8 and 6.1.1.4'
N N 0.0311 0.0180 'International Tables Vol C Tables 4.2.6.8 and 6.1.1.4'
O O 0.0492 0.0322 'International Tables Vol C Tables 4.2.6.8 and 6.1.1.4'
P P 0.2955 0.4335 'International Tables Vol C Tables 4.2.6.8 and 6.1.1.4'
Cl Cl 0.3639 0.7018 'International Tables Vol C Tables 4.2.6.8 and 6.1.1.4'
Zn Zn -1.5491 0.6778 'International Tables Vol C Tables 4.2.6.8 and 6.1.1.4'

loop_
_geom_angle_atom_site_label_1
_geom_angle_atom_site_label_2
_geom_angle_atom_site_label_3
_geom_angle
O1 Zn1 N1 95.47(14)
O1 Zn1 Cl1 107.88(10)
N1 Zn1 Cl1 113.22(10)
O1 Zn1 Cl2 115.15(11)
N1 Zn1 Cl2 110.41(11)
Cl1 Zn1 Cl2 113.46(5)
O2 Zn2 N2 94.39(13)
O2 Zn2 Cl3 111.04(9)
N2 Zn2 Cl3 114.21(10)
O2 Zn2 Cl4 114.76(9)
N2 Zn2 Cl4 106.47(10)
Cl3 Zn2 Cl4 114.32(5)
C30 P1 C24 107.0(2)
C30 P1 C18 110.1(2)
C24 P1 C18 109.4(2)
C30 P1 C17 107.8(2)
C24 P1 C17 110.2(2)
C18 P1 C17 112.2(2)
C49 P2 C37 110.28(19)
C49 P2 C43 111.23(18)
C37 P2 C43 107.88(19)
C49 P2 C36 105.22(19)
C37 P2 C36 111.41(19)
C43 P2 C36 110.84(19)
C7 N1 C8 118.1(3)
C7 N1 Zn1 121.1(3)
C8 N1 Zn1 120.7(3)
C10 N2 C9 119.0(3)
C10 N2 Zn2 121.8(3)
C9 N2 Zn2 119.0(2)
C1 O1 Zn1 124.8(3)
C16 O2 Zn2 125.7(3)
O1 C1 C2 118.7(4)
O1 C1 C6 125.5(4)
C2 C1 C6 115.7(4)
C3 C2 C1 122.5(4)
C3 C2 H2A 118.7
C1 C2 H2A 118.7
C2 C3 C4 121.7(4)
C2 C3 H3A 119.2
C4 C3 H3A 119.2
C5 C4 C3 117.6(4)
C5 C4 C17 121.3(4)
C3 C4 C17 121.1(4)
C4 C5 C6 122.3(4)
C4 C5 H5A 118.9
C6 C5 H5A 118.9
C5 C6 C1 120.1(4)
C5 C6 C7 115.4(4)
C1 C6 C7 124.5(4)
N1 C7 C6 127.3(4)
N1 C7 H7A 116.4
C6 C7 H7A 116.4
N1 C8 C9 112.5(3)
N1 C8 H8A 109.1
C9 C8 H8A 109.1
N1 C8 H8B 109.1
C9 C8 H8B 109.1
H8A C8 H8B 107.8
N2 C9 C8 111.7(3)
N2 C9 H9A 109.3
C8 C9 H9A 109.3
N2 C9 H9B 109.3
C8 C9 H9B 109.3
H9A C9 H9B 107.9
N2 C10 C11 127.1(4)
N2 C10 H10A 116.5
C11 C10 H10A 116.5
C12 C11 C16 119.8(4)
C12 C11 C10 115.9(4)
C16 C11 C10 124.2(4)
C13 C12 C11 122.3(4)
C13 C12 H12A 118.9
C11 C12 H12A 118.9
C12 C13 C14 118.1(4)
C12 C13 C36 120.7(4)
C14 C13 C36 121.0(4)
C15 C14 C13 120.7(4)
C15 C14 H14A 119.7
C13 C14 H14A 119.7
C14 C15 C16 122.5(4)
C14 C15 H15A 118.8
C16 C15 H15A 118.8
O2 C16 C15 118.4(3)
O2 C16 C11 125.0(4)
C15 C16 C11 116.6(4)
C4 C17 P1 113.8(3)
C4 C17 H17A 108.8
P1 C17 H17A 108.8
C4 C17 H17B 108.8
P1 C17 H17B 108.8
H17A C17 H17B 107.7
C23 C18 C19 119.9(4)
C23 C18 P1 119.6(4)
C19 C18 P1 120.6(4)
C20 C19 C18 119.4(5)
C20 C19 H19A 120.3
C18 C19 H19A 120.3
C21 C20 C19 120.3(5)
C21 C20 H20A 119.9
C19 C20 H20A 119.9
C22 C21 C20 120.5(5)
C22 C21 H21A 119.8
C20 C21 H21A 119.8
C21 C22 C23 120.9(5)
C21 C22 H22A 119.6
C23 C22 H22A 119.6
C18 C23 C22 119.0(5)
C18 C23 H23A 120.5
C22 C23 H23A 120.5
C29 C24 C25 121.1(5)
C29 C24 P1 120.8(5)
C25 C24 P1 118.1(4)
C26 C25 C24 121.1(7)
C26 C25 H25A 119.5
C24 C25 H25A 119.5
C25 C26 C27 118.7(7)
C25 C26 H26A 120.7
C27 C26 H26A 120.7
C26 C27 C28 120.8(6)
C26 C27 H27A 119.6
C28 C27 H27A 119.6
C27 C28 C29 119.8(6)
C27 C28 H28A 120.1
C29 C28 H28A 120.1
C24 C29 C28 118.3(6)
C24 C29 H29A 120.9
C28 C29 H29A 120.9
C31 C30 C35 120.3(4)
C31 C30 P1 122.4(3)
C35 C30 P1 117.3(4)
C30 C31 C32 120.1(4)
C30 C31 H31A 119.9
C32 C31 H31A 119.9
C33 C32 C31 120.4(5)
C33 C32 H32A 119.8
C31 C32 H32A 119.8
C32 C33 C34 119.8(5)
C32 C33 H33A 120.1
C34 C33 H33A 120.1
C33 C34 C35 121.0(5)
C33 C34 H34A 119.5
C35 C34 H34A 119.5
C30 C35 C34 118.4(5)
C30 C35 H35A 120.8
C34 C35 H35A 120.8
C13 C36 P2 117.8(3)
C13 C36 H36A 107.9
P2 C36 H36A 107.9
C13 C36 H36B 107.9
P2 C36 H36B 107.9
H36A C36 H36B 107.2
C42 C37 C38 120.4(4)
C42 C37 P2 121.5(3)
C38 C37 P2 118.1(3)
C39 C38 C37 120.1(4)
C39 C38 H38A 120.0
C37 C38 H38A 120.0
C38 C39 C40 119.6(5)
C38 C39 H39A 120.2
C40 C39 H39A 120.2
C41 C40 C39 120.2(5)
C41 C40 H40A 119.9
C39 C40 H40A 119.9
C40 C41 C42 121.0(6)
C40 C41 H41A 119.5
C42 C41 H41A 119.5
C37 C42 C41 118.7(5)
C37 C42 H42A 120.7
C41 C42 H42A 120.7
C44 C43 C48 120.4(4)
C44 C43 P2 120.4(3)
C48 C43 P2 119.2(3)
C43 C44 C45 119.9(4)
C43 C44 H44A 120.1
C45 C44 H44A 120.1
C46 C45 C44 119.7(4)
C46 C45 H45A 120.1
C44 C45 H45A 120.1
C45 C46 C47 120.2(4)
C45 C46 H46A 119.9
C47 C46 H46A 119.9
C48 C47 C46 120.5(4)
C48 C47 H47A 119.8
C46 C47 H47A 119.8
C47 C48 C43 119.3(4)
C47 C48 H48A 120.3
C43 C48 H48A 120.3
C54 C49 C50 120.3(4)
C54 C49 P2 121.5(3)
C50 C49 P2 118.2(3)
C51 C50 C49 119.8(4)
C51 C50 H50A 120.1
C49 C50 H50A 120.1
C52 C51 C50 119.7(4)
C52 C51 H51A 120.2
C50 C51 H51A 120.2
C51 C52 C53 121.1(4)
C51 C52 H52A 119.5
C53 C52 H52A 119.5
C52 C53 C54 119.7(4)
C52 C53 H53A 120.1
C54 C53 H53A 120.1
C49 C54 C53 119.4(4)
C49 C54 H54A 120.3
C53 C54 H54A 120.3
N1A C1A C2A 177.7(6)
C1A C2A H2A1 109.5
C1A C2A H2A2 109.5
H2A1 C2A H2A2 109.5
C1A C2A H2A3 109.5
H2A1 C2A H2A3 109.5
H2A2 C2A H2A3 109.5
C5P N1P C1P 118.6(6)
N1P C1P C2P 120.7(7)
N1P C1P H1PB 119.7
C2P C1P H1PB 119.7
C3P C2P C1P 121.4(8)
C3P C2P H2PA 119.3
C1P C2P H2PA 119.3
C2P C3P C4P 117.1(7)
C2P C3P H3PA 121.4
C4P C3P H3PA 121.4
C5P C4P C3P 118.9(7)
C5P C4P H4PA 120.5
C3P C4P H4PA 120.5
N1P C5P C4P 123.2(7)
N1P C5P H5PA 118.4
C4P C5P H5PA 118.4

loop_
_geom_bond_atom_site_label_1
_geom_bond_atom_site_label_2
_geom_bond_distance
Zn1 O1 1.946(3)
Zn1 N1 2.042(3)
Zn1 Cl1 2.2431(12)
Zn1 Cl2 2.2616(13)
Zn2 O2 1.938(3)
Zn2 N2 2.043(3)
Zn2 Cl3 2.2317(12)
Zn2 Cl4 2.2442(11)
P1 C30 1.786(5)
P1 C24 1.801(5)
P1 C18 1.806(5)
P1 C17 1.809(5)
P2 C49 1.790(4)
P2 C37 1.791(4)
P2 C43 1.797(4)
P2 C36 1.818(4)
N1 C7 1.287(5)
N1 C8 1.467(5)
N2 C10 1.282(5)
N2 C9 1.459(5)
O1 C1 1.282(5)
O2 C16 1.304(5)
C1 C2 1.414(6)
C1 C6 1.441(6)
C2 C3 1.373(7)
C2 H2A 0.9500
C3 C4 1.400(7)
C3 H3A 0.9500
C4 C5 1.379(6)
C4 C17 1.523(6)
C5 C6 1.409(6)
C5 H5A 0.9500
C6 C7 1.450(6)
C7 H7A 0.9500
C8 C9 1.519(6)
C8 H8A 0.9900
C8 H8B 0.9900
C9 H9A 0.9900
C9 H9B 0.9900
C10 C11 1.458(6)
C10 H10A 0.9500
C11 C12 1.407(5)
C11 C16 1.423(6)
C12 C13 1.385(6)
C12 H12A 0.9500
C13 C14 1.399(6)
C13 C36 1.511(5)
C14 C15 1.380(6)
C14 H14A 0.9500
C15 C16 1.416(6)
C15 H15A 0.9500
C17 H17A 0.9900
C17 H17B 0.9900
C18 C23 1.392(7)
C18 C19 1.396(7)
C19 C20 1.392(7)
C19 H19A 0.9500
C20 C21 1.372(9)
C20 H20A 0.9500
C21 C22 1.361(10)
C21 H21A 0.9500
C22 C23 1.395(7)
C22 H22A 0.9500
C23 H23A 0.9500
C24 C29 1.375(8)
C24 C25 1.379(9)
C25 C26 1.362(9)
C25 H25A 0.9500
C26 C27 1.384(11)
C26 H26A 0.9500
C27 C28 1.385(10)
C27 H27A 0.9500
C28 C29 1.399(8)
C28 H28A 0.9500
C29 H29A 0.9500
C30 C31 1.381(7)
C30 C35 1.392(6)
C31 C32 1.383(7)
C31 H31A 0.9500
C32 C33 1.371(7)
C32 H32A 0.9500
C33 C34 1.375(8)
C33 H33A 0.9500
C34 C35 1.399(7)
C34 H34A 0.9500
C35 H35A 0.9500
C36 H36A 0.9900
C36 H36B 0.9900
C37 C42 1.384(6)
C37 C38 1.388(6)
C38 C39 1.382(7)
C38 H38A 0.9500
C39 C40 1.383(9)
C39 H39A 0.9500
C40 C41 1.369(10)
C40 H40A 0.9500
C41 C42 1.389(8)
C41 H41A 0.9500
C42 H42A 0.9500
C43 C44 1.381(6)
C43 C48 1.394(6)
C44 C45 1.391(6)
C44 H44A 0.9500
C45 C46 1.382(7)
C45 H45A 0.9500
C46 C47 1.384(7)
C46 H46A 0.9500
C47 C48 1.380(6)
C47 H47A 0.9500
C48 H48A 0.9500
C49 C54 1.382(6)
C49 C50 1.393(6)
C50 C51 1.393(6)
C50 H50A 0.9500
C51 C52 1.370(7)
C51 H51A 0.9500
C52 C53 1.382(7)
C52 H52A 0.9500
C53 C54 1.400(6)
C53 H53A 0.9500
C54 H54A 0.9500
N1A C1A 1.128(7)
C1A C2A 1.446(8)
C2A H2A1 0.9800
C2A H2A2 0.9800
C2A H2A3 0.9800
N1P C5P 1.300(8)
N1P C1P 1.324(9)
C1P C2P 1.408(11)
C1P H1PB 0.9500
C2P C3P 1.291(11)
C2P H2PA 0.9500
C3P C4P 1.423(12)
C3P H3PA 0.9500
C4P C5P 1.352(10)
C4P H4PA 0.9500
C5P H5PA 0.9500

loop_
_geom_torsion_atom_site_label_1
_geom_torsion_atom_site_label_2
_geom_torsion_atom_site_label_3
_geom_torsion_atom_site_label_4
_geom_torsion
Zn1 O1 C1 C2 166.4(3)
Zn1 O1 C1 C6 -14.6(6)
O1 C1 C2 C3 177.8(4)
C6 C1 C2 C3 -1.2(6)
C1 C2 C3 C4 -1.2(7)
C2 C3 C4 C5 2.2(6)
C2 C3 C4 C17 -179.1(4)
C3 C4 C5 C6 -0.7(6)
C17 C4 C5 C6 -179.4(4)
C4 C5 C6 C1 -1.8(6)
C4 C5 C6 C7 175.7(4)
O1 C1 C6 C5 -176.3(4)
C2 C1 C6 C5 2.6(6)
O1 C1 C6 C7 6.4(7)
C2 C1 C6 C7 -174.6(4)
C8 N1 C7 C6 175.9(4)
Zn1 N1 C7 C6 -1.4(6)
C5 C6 C7 N1 -174.9(4)
C1 C6 C7 N1 2.5(7)
C7 N1 C8 C9 107.6(4)
Zn1 N1 C8 C9 -75.1(4)
C10 N2 C9 C8 114.7(4)
Zn2 N2 C9 C8 -68.7(4)
N1 C8 C9 N2 -71.1(4)
C9 N2 C10 C11 178.0(4)
Zn2 N2 C10 C11 1.5(6)
N2 C10 C11 C12 174.0(4)
N2 C10 C11 C16 -8.2(7)
C16 C11 C12 C13 2.7(6)
C10 C11 C12 C13 -179.4(4)
C11 C12 C13 C14 -3.7(6)
C11 C12 C13 C36 -178.5(4)
C12 C13 C14 C15 2.1(6)
C36 C13 C14 C15 176.9(4)
C13 C14 C15 C16 0.3(6)
Zn2 O2 C16 C15 -169.1(3)
Zn2 O2 C16 C11 12.2(6)
C14 C15 C16 O2 180.0(4)
C14 C15 C16 C11 -1.3(6)
C12 C11 C16 O2 178.5(4)
C10 C11 C16 O2 0.7(6)
C12 C11 C16 C15 -0.2(6)
C10 C11 C16 C15 -177.9(4)
C5 C4 C17 P1 -83.7(5)
C3 C4 C17 P1 97.6(5)
C30 P1 C17 C4 58.6(4)
C24 P1 C17 C4 175.0(3)
C18 P1 C17 C4 -62.8(4)
C30 P1 C18 C23 113.3(4)
C24 P1 C18 C23 -4.0(5)
C17 P1 C18 C23 -126.6(4)
C30 P1 C18 C19 -65.2(4)
C24 P1 C18 C19 177.5(4)
C17 P1 C18 C19 54.8(4)
C23 C18 C19 C20 2.5(7)
P1 C18 C19 C20 -178.9(4)
C18 C19 C20 C21 -1.8(8)
C19 C20 C21 C22 -0.5(8)
C20 C21 C22 C23 1.9(9)
C19 C18 C23 C22 -1.1(8)
P1 C18 C23 C22 -179.7(4)
C21 C22 C23 C18 -1.1(8)
C30 P1 C24 C29 134.1(4)
C18 P1 C24 C29 -106.7(4)
C17 P1 C24 C29 17.2(5)
C30 P1 C24 C25 -47.0(5)
C18 P1 C24 C25 72.3(5)
C17 P1 C24 C25 -163.9(4)
C29 C24 C25 C26 1.1(9)
P1 C24 C25 C26 -177.9(6)
C24 C25 C26 C27 -4.5(11)
C25 C26 C27 C28 5.8(11)
C26 C27 C28 C29 -3.6(9)
C25 C24 C29 C28 1.2(7)
P1 C24 C29 C28 -179.9(4)
C27 C28 C29 C24 0.1(7)
C24 P1 C30 C31 126.0(4)
C18 P1 C30 C31 7.2(5)
C17 P1 C30 C31 -115.5(4)
C24 P1 C30 C35 -56.1(4)
C18 P1 C30 C35 -174.9(4)
C17 P1 C30 C35 62.4(4)
C35 C30 C31 C32 -1.1(8)
P1 C30 C31 C32 176.8(4)
C30 C31 C32 C33 -0.2(9)
C31 C32 C33 C34 1.2(9)
C32 C33 C34 C35 -1.0(9)
C31 C30 C35 C34 1.3(8)
P1 C30 C35 C34 -176.7(4)
C33 C34 C35 C30 -0.3(8)
C12 C13 C36 P2 -87.8(4)
C14 C13 C36 P2 97.5(4)
C49 P2 C36 C13 -179.5(3)
C37 P2 C36 C13 60.9(4)
C43 P2 C36 C13 -59.2(4)
C49 P2 C37 C42 1.7(5)
C43 P2 C37 C42 -119.9(4)
C36 P2 C37 C42 118.2(4)
C49 P2 C37 C38 -177.1(3)
C43 P2 C37 C38 61.2(4)
C36 P2 C37 C38 -60.7(4)
C42 C37 C38 C39 -2.4(7)
P2 C37 C38 C39 176.5(4)
C37 C38 C39 C40 1.3(8)
C38 C39 C40 C41 1.6(10)
C39 C40 C41 C42 -3.3(12)
C38 C37 C42 C41 0.7(9)
P2 C37 C42 C41 -178.1(5)
C40 C41 C42 C37 2.1(11)
C49 P2 C43 C44 -102.6(3)
C37 P2 C43 C44 18.5(4)
C36 P2 C43 C44 140.8(3)
C49 P2 C43 C48 78.7(3)
C37 P2 C43 C48 -160.2(3)
C36 P2 C43 C48 -38.0(4)
C48 C43 C44 C45 1.9(6)
P2 C43 C44 C45 -176.9(3)
C43 C44 C45 C46 -0.4(7)
C44 C45 C46 C47 -1.9(7)
C45 C46 C47 C48 2.9(7)
C46 C47 C48 C43 -1.5(6)
C44 C43 C48 C47 -0.9(6)
P2 C43 C48 C47 177.8(3)
C37 P2 C49 C54 -118.0(4)
C43 P2 C49 C54 1.7(4)
C36 P2 C49 C54 121.7(4)
C37 P2 C49 C50 64.0(4)
C43 P2 C49 C50 -176.3(3)
C36 P2 C49 C50 -56.2(4)
C54 C49 C50 C51 -1.1(6)
P2 C49 C50 C51 176.9(3)
C49 C50 C51 C52 0.5(7)
C50 C51 C52 C53 0.2(7)
C51 C52 C53 C54 -0.3(8)
C50 C49 C54 C53 1.1(7)
P2 C49 C54 C53 -176.9(4)
C52 C53 C54 C49 -0.3(8)
C5P N1P C1P C2P -0.3(11)
N1P C1P C2P C3P -0.5(13)
C1P C2P C3P C4P 1.1(12)
C2P C3P C4P C5P -0.9(11)
C1P N1P C5P C4P 0.5(10)
C3P C4P C5P N1P 0.2(11)
